data_4112890
loop_
_publ_author_name
'Biswaroop Chatterjee'
'Juan C. Noveron'
'Marino J. E. Resendiz'
'Jie Liu'
'Takuya Yamamoto'
'Daniel Parker'
'Martin Cinke'
'Cattien V. Nguyen'
'Atta M. Arif'
'Peter J. Stang'

_publ_section_title
;
 Self-Assembly of Flexible Supramolecular Metallacyclic Ensembles:
 Structures and Adsorption Properties of Their Nanoporous Crystalline
 Frameworks
;
_journal_name_full 'Journal of the American Chemical Society'
_journal_page_first 10645
_journal_page_last 10656
_journal_paper_doi 10.1021/ja0388919
_journal_volume 126
_journal_year 2004
_chemical_formula_sum 'C90 H92 F12 N4 O24 P4 Pd2 S4'
_chemical_formula_weight 2306.60
_chemical_name_systematic
;
 ?
;
_space_group_IT_number 2
_symmetry_cell_setting triclinic
_symmetry_space_group_name_Hall '-P 1'
_symmetry_space_group_name_H-M 'P -1'
_atom_sites_solution_hydrogens geom
_atom_sites_solution_primary direct
_atom_sites_solution_secondary difmap
_audit_creation_method SHELXL-97
_cell_angle_alpha 91.9466(10)
_cell_angle_beta 104.8438(12)
_cell_angle_gamma 90.2628(20)
_cell_formula_units_Z 1
_cell_length_a 10.5043(2)
_cell_length_b 12.0394(3)
_cell_length_c 20.2334(6)
_cell_measurement_reflns_used 2853
_cell_measurement_temperature 150(1)
_cell_measurement_theta_max 27.485
_cell_measurement_theta_min 1.018
_cell_volume 2471.77(11)
_computing_cell_refinement DENZO-SMN
_computing_data_collection 'Nonius COLLECT'
_computing_data_reduction DENZO-SMN
_computing_molecular_graphics 'WinGX, Ortep3'
_computing_structure_refinement 'SHELXL-97 (Sheldrick, 1997)'
_computing_structure_solution SIR97
_diffrn_ambient_temperature 150(1)
_diffrn_measured_fraction_theta_full 0.951
_diffrn_measured_fraction_theta_max 0.871
_diffrn_measurement_device_type 'Nonius KappaCCD Diffractometer'
_diffrn_measurement_method 'Phi plus Omega scan'
_diffrn_radiation_monochromator graphite
_diffrn_radiation_source 'fine-focus sealed tube'
_diffrn_radiation_type MoK\a
_diffrn_radiation_wavelength 0.71073
_diffrn_reflns_av_R_equivalents 0.0408
_diffrn_reflns_av_sigmaI/netI 0.1041
_diffrn_reflns_limit_h_max 11
_diffrn_reflns_limit_h_min -13
_diffrn_reflns_limit_k_max 15
_diffrn_reflns_limit_k_min -10
_diffrn_reflns_limit_l_max 26
_diffrn_reflns_limit_l_min -21
_diffrn_reflns_number 12126
_diffrn_reflns_theta_full 22.00
_diffrn_reflns_theta_max 27.51
_diffrn_reflns_theta_min 1.04
_diffrn_standards_decay_% <2.0
_exptl_absorpt_coefficient_mu 0.609
_exptl_absorpt_correction_T_max 0.9820
_exptl_absorpt_correction_T_min 0.8384
_exptl_absorpt_correction_type multi-scan
_exptl_absorpt_process_details 'DENZO-SMN (Otwinowski & Minor, 1997)'
_exptl_crystal_colour colorless
_exptl_crystal_density_diffrn 1.550
_exptl_crystal_description plate
_exptl_crystal_F_000 1176
_exptl_crystal_size_max 0.30
_exptl_crystal_size_mid 0.20
_exptl_crystal_size_min 0.03
_refine_diff_density_max 1.344
_refine_diff_density_min -1.058
_refine_diff_density_rms 0.105
_refine_ls_extinction_method none
_refine_ls_goodness_of_fit_ref 1.016
_refine_ls_hydrogen_treatment mixed
_refine_ls_matrix_type full
_refine_ls_number_parameters 639
_refine_ls_number_reflns 9915
_refine_ls_number_restraints 2
_refine_ls_restrained_S_all 1.016
_refine_ls_R_factor_all 0.0893
_refine_ls_R_factor_gt 0.0551
_refine_ls_shift/su_max 0.000
_refine_ls_shift/su_mean 0.000
_refine_ls_structure_factor_coef Fsqd
_refine_ls_weighting_details 'calc w=1/[\s^2^(Fo^2^)+(0.0351P)^2^+4.2099P] where P=(Fo^2^+2Fc^2^)/3'
_refine_ls_weighting_scheme calc
_refine_ls_wR_factor_gt 0.1242
_refine_ls_wR_factor_ref 0.1417
_reflns_number_gt 7152
_reflns_number_total 9915
_reflns_threshold_expression >2sigma(I)
_cod_data_source_file ja0388919si20040709_024047_3.cif
_cod_data_source_block complex6
_cod_database_code 4112890

loop_
_symmetry_equiv_pos_as_xyz
'x, y, z'
'-x, -y, -z'

loop_
_atom_site_label
_atom_site_type_symbol
_atom_site_fract_x
_atom_site_fract_y
_atom_site_fract_z
_atom_site_U_iso_or_equiv
_atom_site_adp_type
_atom_site_occupancy
_atom_site_symmetry_multiplicity
_atom_site_calc_flag
_atom_site_refinement_flags
Pd1 Pd 0.10998(3) 0.17408(3) 0.247682(18) 0.01897(11) Uani 1 1 d .
S1 S 0.55416(11) 0.39454(10) 0.36534(6) 0.0273(3) Uani 1 1 d .
S2 S 0.83793(16) 0.99515(12) 0.08807(9) 0.0510(4) Uani 1 1 d .
P1 P 0.02325(11) 0.08457(9) 0.32337(6) 0.0205(3) Uani 1 1 d .
P2 P -0.03680(11) 0.31158(9) 0.24637(6) 0.0197(3) Uani 1 1 d .
F1 F 0.6066(3) 0.6071(3) 0.3718(2) 0.0580(10) Uani 1 1 d .
F2 F 0.4896(4) 0.5594(3) 0.43874(19) 0.0587(10) Uani 1 1 d .
F3 F 0.4021(3) 0.5645(3) 0.3310(2) 0.0591(10) Uani 1 1 d .
F4 F 0.6003(5) 0.9321(4) 0.0349(4) 0.161(3) Uani 1 1 d .
F5 F 0.6595(5) 0.9677(4) 0.1472(3) 0.1004(16) Uani 1 1 d .
F6 F 0.6232(5) 1.1023(4) 0.0735(4) 0.148(3) Uani 1 1 d .
O1 O 0.5312(3) 0.3693(3) 0.05544(19) 0.0413(9) Uani 1 1 d .
O2 O 0.3537(3) 0.3191(3) -0.02897(16) 0.0297(8) Uani 1 1 d .
O3 O 0.4867(3) 0.2770(2) -0.20910(17) 0.0283(8) Uani 1 1 d .
O4 O 0.3326(3) 0.1692(3) -0.28132(18) 0.0352(8) Uani 1 1 d .
O5 O 0.6667(3) 0.3763(3) 0.42111(19) 0.0427(9) Uani 1 1 d .
O6 O 0.5795(3) 0.3965(3) 0.29822(17) 0.0324(8) Uani 1 1 d .
O7 O 0.4384(3) 0.3317(3) 0.36831(19) 0.0343(8) Uani 1 1 d .
O8 O 0.8343(7) 1.0330(5) 0.0135(3) 0.110(2) Uani 1 1 d .
O9 O 0.8777(4) 0.8829(3) 0.0974(2) 0.0485(10) Uani 1 1 d .
O10 O 0.9024(4) 1.0749(3) 0.1385(2) 0.0469(10) Uani 1 1 d .
O11 O 0.6792(6) 0.1328(4) 0.4352(4) 0.0941(19) Uani 1 1 d .
H11 H 0.6862 0.2024 0.4385 0.141 Uiso 1 1 calc R
O12 O 0.8931(5) 1.2082(4) -0.0619(3) 0.0780(15) Uani 1 1 d D
H12A H 0.976(6) 1.159(6) -0.074(4) 0.117 Uiso 1 1 d D
H12B H 0.867(8) 1.139(5) -0.030(4) 0.117 Uiso 1 1 d D
N1 N 0.1949(3) 0.2469(3) 0.17533(19) 0.0202(8) Uani 1 1 d .
N2 N 0.7451(3) -0.0510(3) -0.24858(19) 0.0205(8) Uani 1 1 d .
C1 C 0.3106(5) 0.3011(4) 0.1970(2) 0.0275(11) Uani 1 1 d .
H1 H 0.3430 0.3195 0.2444 0.033 Uiso 1 1 calc R
C2 C 0.3842(5) 0.3313(4) 0.1527(2) 0.0273(11) Uani 1 1 d .
H2 H 0.4657 0.3699 0.1695 0.033 Uiso 1 1 calc R
C3 C 0.3378(4) 0.3045(3) 0.0836(2) 0.0234(10) Uani 1 1 d .
C4 C 0.2162(4) 0.2499(4) 0.0609(2) 0.0248(10) Uani 1 1 d .
H4 H 0.1805 0.2321 0.0137 0.030 Uiso 1 1 calc R
C5 C 0.1489(4) 0.2224(4) 0.1084(2) 0.0248(10) Uani 1 1 d .
H5 H 0.0665 0.1845 0.0929 0.030 Uiso 1 1 calc R
C6 C 0.4197(5) 0.3346(4) 0.0359(3) 0.0282(11) Uani 1 1 d .
C7 C 0.4243(5) 0.3438(4) -0.0798(3) 0.0333(12) Uani 1 1 d .
H7A H 0.4950 0.2892 -0.0787 0.040 Uiso 1 1 calc R
H7B H 0.4646 0.4191 -0.0709 0.040 Uiso 1 1 calc R
C8 C 0.3249(5) 0.3372(4) -0.1480(2) 0.0296(11) Uani 1 1 d .
H8A H 0.2549 0.3920 -0.1480 0.035 Uiso 1 1 calc R
H8B H 0.2835 0.2622 -0.1553 0.035 Uiso 1 1 calc R
C9 C 0.3863(5) 0.3597(4) -0.2060(3) 0.0331(12) Uani 1 1 d .
H9A H 0.3173 0.3572 -0.2498 0.040 Uiso 1 1 calc R
H9B H 0.4271 0.4349 -0.1993 0.040 Uiso 1 1 calc R
C10 C 0.4428(5) 0.1860(4) -0.2487(3) 0.0271(11) Uani 1 1 d .
C11 C 0.5527(4) 0.1045(4) -0.2468(2) 0.0233(10) Uani 1 1 d .
C12 C 0.5240(5) 0.0101(4) -0.2897(3) 0.0276(11) Uani 1 1 d .
H12 H 0.4385 -0.0018 -0.3193 0.033 Uiso 1 1 calc R
C13 C 0.6225(4) -0.0660(4) -0.2885(3) 0.0273(11) Uani 1 1 d .
H13 H 0.6026 -0.1314 -0.3170 0.033 Uiso 1 1 calc R
C14 C 0.7727(4) 0.0397(4) -0.2066(2) 0.0247(10) Uani 1 1 d .
H14 H 0.8590 0.0494 -0.1775 0.030 Uiso 1 1 calc R
C15 C 0.6789(4) 0.1194(4) -0.2046(2) 0.0270(11) Uani 1 1 d .
H15 H 0.7006 0.1832 -0.1749 0.032 Uiso 1 1 calc R
C16 C -0.1553(4) 0.0838(4) 0.3042(3) 0.0250(10) Uani 1 1 d .
H16A H -0.1906 0.0427 0.2600 0.030 Uiso 1 1 calc R
H16B H -0.1825 0.0424 0.3399 0.030 Uiso 1 1 calc R
C17 C -0.2184(4) 0.1982(4) 0.3000(3) 0.0268(11) Uani 1 1 d .
H17A H -0.3133 0.1888 0.2973 0.032 Uiso 1 1 calc R
H17B H -0.1779 0.2420 0.3425 0.032 Uiso 1 1 calc R
C18 C -0.2041(4) 0.2633(4) 0.2389(2) 0.0228(10) Uani 1 1 d .
H18A H -0.2628 0.3283 0.2340 0.027 Uiso 1 1 calc R
H18B H -0.2333 0.2155 0.1968 0.027 Uiso 1 1 calc R
C19 C 0.0864(5) 0.1340(3) 0.4113(2) 0.0250(10) Uani 1 1 d .
C20 C 0.2160(5) 0.1729(4) 0.4335(3) 0.0295(11) Uani 1 1 d .
H20 H 0.2681 0.1777 0.4015 0.035 Uiso 1 1 calc R
C21 C 0.2700(5) 0.2047(4) 0.5010(3) 0.0389(13) Uani 1 1 d .
H21 H 0.3585 0.2312 0.5156 0.047 Uiso 1 1 calc R
C22 C 0.1943(6) 0.1977(4) 0.5474(3) 0.0392(13) Uani 1 1 d .
H22 H 0.2318 0.2176 0.5942 0.047 Uiso 1 1 calc R
C23 C 0.0645(6) 0.1619(4) 0.5263(3) 0.0440(14) Uani 1 1 d .
H23 H 0.0123 0.1592 0.5582 0.053 Uiso 1 1 calc R
C24 C 0.0110(6) 0.1300(4) 0.4586(3) 0.0368(13) Uani 1 1 d .
H24 H -0.0781 0.1051 0.4442 0.044 Uiso 1 1 calc R
C25 C 0.0642(4) -0.0618(4) 0.3222(2) 0.0241(10) Uani 1 1 d .
C26 C -0.0120(5) -0.1342(4) 0.2731(3) 0.0320(12) Uani 1 1 d .
H26 H -0.0883 -0.1080 0.2416 0.038 Uiso 1 1 calc R
C27 C 0.0228(5) -0.2451(4) 0.2697(3) 0.0388(13) Uani 1 1 d .
H27 H -0.0300 -0.2944 0.2359 0.047 Uiso 1 1 calc R
C28 C 0.1329(5) -0.2837(4) 0.3149(3) 0.0393(13) Uani 1 1 d .
H28 H 0.1561 -0.3596 0.3126 0.047 Uiso 1 1 calc R
C29 C 0.2092(6) -0.2123(4) 0.3633(3) 0.0438(14) Uani 1 1 d .
H29 H 0.2860 -0.2388 0.3943 0.053 Uiso 1 1 calc R
C30 C 0.1749(5) -0.1012(4) 0.3675(3) 0.0353(12) Uani 1 1 d .
H30 H 0.2278 -0.0524 0.4016 0.042 Uiso 1 1 calc R
C31 C 0.0070(4) 0.4034(3) 0.3218(2) 0.0213(10) Uani 1 1 d .
C32 C 0.1359(5) 0.4093(4) 0.3617(3) 0.0286(11) Uani 1 1 d .
H32 H 0.2015 0.3653 0.3492 0.034 Uiso 1 1 calc R
C33 C 0.1700(5) 0.4791(4) 0.4199(3) 0.0307(11) Uani 1 1 d .
H33 H 0.2585 0.4826 0.4470 0.037 Uiso 1 1 calc R
C34 C 0.0759(5) 0.5428(4) 0.4383(3) 0.0319(11) Uani 1 1 d .
H34 H 0.0993 0.5907 0.4779 0.038 Uiso 1 1 calc R
C35 C -0.0522(5) 0.5376(4) 0.3994(3) 0.0329(12) Uani 1 1 d .
H35 H -0.1168 0.5822 0.4124 0.039 Uiso 1 1 calc R
C36 C -0.0883(5) 0.4681(4) 0.3415(3) 0.0277(11) Uani 1 1 d .
H36 H -0.1774 0.4642 0.3154 0.033 Uiso 1 1 calc R
C37 C -0.0490(4) 0.3990(4) 0.1743(2) 0.0251(10) Uani 1 1 d .
C38 C -0.1431(5) 0.3806(4) 0.1127(3) 0.0343(12) Uani 1 1 d .
H38 H -0.2043 0.3206 0.1077 0.041 Uiso 1 1 calc R
C39 C -0.1485(6) 0.4491(5) 0.0585(3) 0.0454(15) Uani 1 1 d .
H39 H -0.2134 0.4362 0.0166 0.055 Uiso 1 1 calc R
C40 C -0.0593(6) 0.5362(5) 0.0653(3) 0.0445(15) Uani 1 1 d .
H40 H -0.0638 0.5838 0.0283 0.053 Uiso 1 1 calc R
C41 C 0.0353(6) 0.5539(4) 0.1254(3) 0.0461(15) Uani 1 1 d .
H41 H 0.0966 0.6136 0.1293 0.055 Uiso 1 1 calc R
C42 C 0.0435(5) 0.4872(4) 0.1801(3) 0.0358(12) Uani 1 1 d .
H42 H 0.1104 0.5001 0.2213 0.043 Uiso 1 1 calc R
C43 C 0.5109(5) 0.5384(4) 0.3775(3) 0.0355(12) Uani 1 1 d .
C44 C 0.6722(8) 0.9969(6) 0.0878(5) 0.078(2) Uani 1 1 d .
C45 C 0.5836(8) 0.0988(7) 0.4648(4) 0.085(3) Uani 1 1 d .
H45A H 0.6099 0.1184 0.5139 0.127 Uiso 1 1 calc R
H45B H 0.5714 0.0181 0.4583 0.127 Uiso 1 1 calc R
H45C H 0.5008 0.1355 0.4437 0.127 Uiso 1 1 calc R

loop_
_atom_site_aniso_label
_atom_site_aniso_U_11
_atom_site_aniso_U_22
_atom_site_aniso_U_33
_atom_site_aniso_U_23
_atom_site_aniso_U_13
_atom_site_aniso_U_12
Pd1 0.01979(18) 0.01718(17) 0.02091(19) -0.00091(13) 0.00720(15) 0.00006(12)
S1 0.0210(6) 0.0324(6) 0.0271(6) -0.0036(5) 0.0046(5) -0.0001(5)
S2 0.0549(9) 0.0339(8) 0.0531(10) -0.0091(7) -0.0049(8) -0.0077(6)
P1 0.0218(6) 0.0175(5) 0.0231(6) 0.0006(5) 0.0073(5) -0.0003(4)
P2 0.0199(6) 0.0179(6) 0.0219(6) -0.0008(5) 0.0067(5) 0.0003(4)
F1 0.066(2) 0.0392(19) 0.079(3) -0.0124(18) 0.040(2) -0.0242(16)
F2 0.078(3) 0.050(2) 0.061(2) -0.0223(18) 0.045(2) -0.0117(18)
F3 0.055(2) 0.044(2) 0.079(3) 0.0104(19) 0.017(2) 0.0208(16)
F4 0.091(4) 0.064(3) 0.245(7) -0.052(4) -0.097(4) 0.009(3)
F5 0.098(4) 0.103(4) 0.097(4) 0.011(3) 0.018(3) -0.012(3)
F6 0.098(4) 0.056(3) 0.228(7) -0.041(4) -0.068(4) 0.026(3)
O1 0.0292(19) 0.059(2) 0.036(2) 0.0017(19) 0.0099(18) -0.0153(17)
O2 0.0326(19) 0.0383(19) 0.0202(17) 0.0007(15) 0.0108(16) -0.0051(15)
O3 0.0357(19) 0.0231(17) 0.0301(19) -0.0011(14) 0.0160(17) 0.0062(14)
O4 0.0256(18) 0.038(2) 0.039(2) -0.0012(17) 0.0041(17) 0.0076(15)
O5 0.0273(19) 0.062(3) 0.032(2) 0.0034(19) -0.0040(17) -0.0006(17)
O6 0.0258(18) 0.047(2) 0.0256(18) -0.0079(16) 0.0097(16) -0.0010(15)
O7 0.0273(18) 0.0333(19) 0.043(2) -0.0010(16) 0.0108(17) -0.0059(14)
O8 0.177(7) 0.074(4) 0.076(4) -0.007(3) 0.032(4) -0.015(4)
O9 0.056(2) 0.035(2) 0.050(3) -0.0059(19) 0.007(2) 0.0020(18)
O10 0.039(2) 0.045(2) 0.051(3) -0.0173(19) 0.006(2) -0.0159(17)
O11 0.081(4) 0.068(3) 0.150(6) 0.026(4) 0.057(4) 0.010(3)
O12 0.084(4) 0.063(3) 0.083(4) 0.016(3) 0.010(3) -0.001(3)
N1 0.0177(18) 0.0227(19) 0.021(2) -0.0006(16) 0.0062(17) -0.0014(14)
N2 0.0167(18) 0.0222(19) 0.024(2) -0.0023(16) 0.0079(17) 0.0023(14)
C1 0.030(3) 0.028(2) 0.022(2) -0.005(2) 0.004(2) -0.007(2)
C2 0.027(2) 0.030(3) 0.023(2) 0.001(2) 0.004(2) -0.010(2)
C3 0.025(2) 0.019(2) 0.027(3) 0.0020(19) 0.009(2) -0.0008(18)
C4 0.026(2) 0.025(2) 0.022(2) -0.0005(19) 0.004(2) -0.0039(18)
C5 0.023(2) 0.025(2) 0.025(2) 0.001(2) 0.003(2) -0.0048(18)
C6 0.030(3) 0.027(2) 0.030(3) 0.000(2) 0.011(2) -0.001(2)
C7 0.038(3) 0.041(3) 0.030(3) 0.004(2) 0.024(3) -0.006(2)
C8 0.035(3) 0.028(3) 0.029(3) 0.003(2) 0.013(2) 0.008(2)
C9 0.044(3) 0.026(3) 0.034(3) 0.004(2) 0.017(3) 0.014(2)
C10 0.031(3) 0.027(2) 0.029(3) 0.004(2) 0.016(2) 0.006(2)
C11 0.023(2) 0.027(2) 0.023(2) 0.0018(19) 0.011(2) 0.0025(18)
C12 0.023(2) 0.030(3) 0.029(3) -0.002(2) 0.006(2) 0.0000(19)
C13 0.028(2) 0.024(2) 0.030(3) -0.007(2) 0.010(2) -0.0055(19)
C14 0.026(2) 0.024(2) 0.024(2) -0.0035(19) 0.006(2) 0.0006(18)
C15 0.030(3) 0.024(2) 0.028(3) -0.005(2) 0.009(2) 0.0021(19)
C16 0.023(2) 0.023(2) 0.032(3) 0.000(2) 0.012(2) -0.0030(18)
C17 0.019(2) 0.024(2) 0.040(3) -0.002(2) 0.012(2) -0.0010(18)
C18 0.017(2) 0.021(2) 0.030(3) -0.0016(19) 0.006(2) -0.0006(17)
C19 0.032(3) 0.017(2) 0.028(3) 0.0014(19) 0.013(2) 0.0015(18)
C20 0.029(3) 0.034(3) 0.026(3) -0.004(2) 0.008(2) -0.002(2)
C21 0.040(3) 0.039(3) 0.034(3) -0.010(2) 0.004(3) 0.000(2)
C22 0.061(4) 0.030(3) 0.023(3) -0.002(2) 0.005(3) 0.001(2)
C23 0.066(4) 0.041(3) 0.031(3) 0.000(3) 0.025(3) -0.007(3)
C24 0.046(3) 0.034(3) 0.034(3) 0.000(2) 0.016(3) -0.006(2)
C25 0.028(2) 0.020(2) 0.027(3) 0.0001(19) 0.013(2) -0.0006(18)
C26 0.029(3) 0.025(2) 0.037(3) -0.001(2) 0.000(2) 0.0034(19)
C27 0.036(3) 0.023(3) 0.052(4) -0.008(2) 0.003(3) 0.000(2)
C28 0.046(3) 0.017(2) 0.053(4) 0.001(2) 0.009(3) 0.007(2)
C29 0.052(3) 0.033(3) 0.039(3) 0.006(2) -0.004(3) 0.016(2)
C30 0.038(3) 0.025(3) 0.038(3) -0.003(2) 0.001(3) 0.003(2)
C31 0.022(2) 0.018(2) 0.025(2) 0.0002(18) 0.006(2) -0.0038(17)
C32 0.025(2) 0.027(2) 0.035(3) 0.000(2) 0.010(2) -0.0019(19)
C33 0.029(3) 0.033(3) 0.028(3) -0.001(2) 0.003(2) -0.005(2)
C34 0.040(3) 0.033(3) 0.023(3) -0.009(2) 0.010(2) -0.009(2)
C35 0.037(3) 0.027(3) 0.040(3) -0.008(2) 0.021(3) -0.002(2)
C36 0.024(2) 0.024(2) 0.036(3) -0.003(2) 0.009(2) -0.0005(18)
C37 0.029(2) 0.018(2) 0.029(3) 0.0026(19) 0.009(2) 0.0095(18)
C38 0.033(3) 0.035(3) 0.034(3) 0.006(2) 0.008(3) 0.011(2)
C39 0.049(3) 0.060(4) 0.030(3) 0.012(3) 0.013(3) 0.019(3)
C40 0.067(4) 0.039(3) 0.037(3) 0.016(3) 0.028(3) 0.023(3)
C41 0.070(4) 0.029(3) 0.049(4) 0.009(3) 0.032(4) 0.003(3)
C42 0.050(3) 0.027(3) 0.033(3) 0.001(2) 0.015(3) -0.004(2)
C43 0.040(3) 0.033(3) 0.039(3) -0.007(2) 0.022(3) -0.007(2)
C44 0.076(5) 0.052(4) 0.094(7) -0.013(4) 0.003(5) -0.014(4)
C45 0.071(5) 0.124(7) 0.061(5) 0.028(5) 0.017(5) -0.020(5)

loop_
_atom_type_symbol
_atom_type_description
_atom_type_scat_dispersion_real
_atom_type_scat_dispersion_imag
_atom_type_scat_source
C C 0.0033 0.0016 'International Tables Vol C Tables 4.2.6.8 and 6.1.1.4'
H H 0.0000 0.0000 'International Tables Vol C Tables 4.2.6.8 and 6.1.1.4'
N N 0.0061 0.0033 'International Tables Vol C Tables 4.2.6.8 and 6.1.1.4'
O O 0.0106 0.0060 'International Tables Vol C Tables 4.2.6.8 and 6.1.1.4'
F F 0.0171 0.0103 'International Tables Vol C Tables 4.2.6.8 and 6.1.1.4'
P P 0.1023 0.0942 'International Tables Vol C Tables 4.2.6.8 and 6.1.1.4'
S S 0.1246 0.1234 'International Tables Vol C Tables 4.2.6.8 and 6.1.1.4'
Pd Pd -0.9988 1.0072 'International Tables Vol C Tables 4.2.6.8 and 6.1.1.4'

loop_
_geom_angle_atom_site_label_1
_geom_angle_atom_site_label_2
_geom_angle_atom_site_label_3
_geom_angle
_geom_angle_site_symmetry_1
_geom_angle_site_symmetry_3
N1 Pd1 N2 83.31(14) . 2_655
N1 Pd1 P2 94.49(10) . .
N2 Pd1 P2 177.18(10) 2_655 .
N1 Pd1 P1 176.17(10) . .
N2 Pd1 P1 93.26(10) 2_655 .
P2 Pd1 P1 88.99(4) . .
O5 S1 O7 113.9(2) . .
O5 S1 O6 115.6(2) . .
O7 S1 O6 115.0(2) . .
O5 S1 C43 104.6(2) . .
O7 S1 C43 104.3(2) . .
O6 S1 C43 101.2(2) . .
O10 S2 O9 117.3(3) . .
O10 S2 O8 111.6(3) . .
O9 S2 O8 111.6(3) . .
O10 S2 C44 106.6(3) . .
O9 S2 C44 106.0(3) . .
O8 S2 C44 102.2(4) . .
C19 P1 C16 107.8(2) . .
C19 P1 C25 105.6(2) . .
C16 P1 C25 103.8(2) . .
C19 P1 Pd1 114.02(15) . .
C16 P1 Pd1 115.08(16) . .
C25 P1 Pd1 109.58(15) . .
C37 P2 C31 106.0(2) . .
C37 P2 C18 104.9(2) . .
C31 P2 C18 106.4(2) . .
C37 P2 Pd1 111.43(15) . .
C31 P2 Pd1 113.03(14) . .
C18 P2 Pd1 114.39(14) . .
C6 O2 C7 116.4(4) . .
C10 O3 C9 115.2(4) . .
C45 O11 H11 109.5 . .
H12A O12 H12B 92(6) . .
C5 N1 C1 118.6(4) . .
C5 N1 Pd1 120.9(3) . .
C1 N1 Pd1 119.3(3) . .
C13 N2 C14 119.1(4) . .
C13 N2 Pd1 120.2(3) . 2_655
C14 N2 Pd1 120.7(3) . 2_655
N1 C1 C2 122.2(4) . .
N1 C1 H1 118.9 . .
C2 C1 H1 118.9 . .
C1 C2 C3 119.2(4) . .
C1 C2 H2 120.4 . .
C3 C2 H2 120.4 . .
C2 C3 C4 118.5(4) . .
C2 C3 C6 119.2(4) . .
C4 C3 C6 122.4(4) . .
C5 C4 C3 118.8(4) . .
C5 C4 H4 120.6 . .
C3 C4 H4 120.6 . .
N1 C5 C4 122.6(4) . .
N1 C5 H5 118.7 . .
C4 C5 H5 118.7 . .
O1 C6 O2 125.3(5) . .
O1 C6 C3 123.0(5) . .
O2 C6 C3 111.7(4) . .
O2 C7 C8 106.6(4) . .
O2 C7 H7A 110.4 . .
C8 C7 H7A 110.4 . .
O2 C7 H7B 110.4 . .
C8 C7 H7B 110.4 . .
H7A C7 H7B 108.6 . .
C7 C8 C9 112.0(4) . .
C7 C8 H8A 109.2 . .
C9 C8 H8A 109.2 . .
C7 C8 H8B 109.2 . .
C9 C8 H8B 109.2 . .
H8A C8 H8B 107.9 . .
O3 C9 C8 110.5(4) . .
O3 C9 H9A 109.6 . .
C8 C9 H9A 109.6 . .
O3 C9 H9B 109.6 . .
C8 C9 H9B 109.6 . .
H9A C9 H9B 108.1 . .
O4 C10 O3 125.7(4) . .
O4 C10 C11 123.1(4) . .
O3 C10 C11 111.2(4) . .
C15 C11 C12 119.1(4) . .
C15 C11 C10 123.4(4) . .
C12 C11 C10 117.5(4) . .
C13 C12 C11 118.6(4) . .
C13 C12 H12 120.7 . .
C11 C12 H12 120.7 . .
N2 C13 C12 122.4(4) . .
N2 C13 H13 118.8 . .
C12 C13 H13 118.8 . .
N2 C14 C15 121.9(4) . .
N2 C14 H14 119.1 . .
C15 C14 H14 119.1 . .
C14 C15 C11 119.0(4) . .
C14 C15 H15 120.5 . .
C11 C15 H15 120.5 . .
C17 C16 P1 115.4(3) . .
C17 C16 H16A 108.4 . .
P1 C16 H16A 108.4 . .
C17 C16 H16B 108.4 . .
P1 C16 H16B 108.4 . .
H16A C16 H16B 107.5 . .
C18 C17 C16 113.9(4) . .
C18 C17 H17A 108.8 . .
C16 C17 H17A 108.8 . .
C18 C17 H17B 108.8 . .
C16 C17 H17B 108.8 . .
H17A C17 H17B 107.7 . .
C17 C18 P2 113.3(3) . .
C17 C18 H18A 108.9 . .
P2 C18 H18A 108.9 . .
C17 C18 H18B 108.9 . .
P2 C18 H18B 108.9 . .
H18A C18 H18B 107.7 . .
C24 C19 C20 118.5(5) . .
C24 C19 P1 122.0(4) . .
C20 C19 P1 119.5(4) . .
C21 C20 C19 121.1(5) . .
C21 C20 H20 119.5 . .
C19 C20 H20 119.5 . .
C20 C21 C22 119.4(5) . .
C20 C21 H21 120.3 . .
C22 C21 H21 120.3 . .
C21 C22 C23 120.6(5) . .
C21 C22 H22 119.7 . .
C23 C22 H22 119.7 . .
C24 C23 C22 119.8(5) . .
C24 C23 H23 120.1 . .
C22 C23 H23 120.1 . .
C23 C24 C19 120.6(5) . .
C23 C24 H24 119.7 . .
C19 C24 H24 119.7 . .
C30 C25 C26 119.1(4) . .
C30 C25 P1 120.8(4) . .
C26 C25 P1 119.9(4) . .
C25 C26 C27 120.2(5) . .
C25 C26 H26 119.9 . .
C27 C26 H26 119.9 . .
C28 C27 C26 120.3(5) . .
C28 C27 H27 119.8 . .
C26 C27 H27 119.8 . .
C29 C28 C27 119.7(5) . .
C29 C28 H28 120.2 . .
C27 C28 H28 120.2 . .
C28 C29 C30 120.5(5) . .
C28 C29 H29 119.8 . .
C30 C29 H29 119.8 . .
C25 C30 C29 120.1(5) . .
C25 C30 H30 119.9 . .
C29 C30 H30 119.9 . .
C32 C31 C36 118.9(4) . .
C32 C31 P2 120.3(3) . .
C36 C31 P2 120.9(3) . .
C31 C32 C33 120.5(4) . .
C31 C32 H32 119.7 . .
C33 C32 H32 119.7 . .
C34 C33 C32 120.0(5) . .
C34 C33 H33 120.0 . .
C32 C33 H33 120.0 . .
C33 C34 C35 120.1(5) . .
C33 C34 H34 119.9 . .
C35 C34 H34 119.9 . .
C34 C35 C36 120.8(5) . .
C34 C35 H35 119.6 . .
C36 C35 H35 119.6 . .
C35 C36 C31 119.7(4) . .
C35 C36 H36 120.2 . .
C31 C36 H36 120.1 . .
C38 C37 C42 118.9(5) . .
C38 C37 P2 122.3(4) . .
C42 C37 P2 118.8(4) . .
C39 C38 C37 120.4(5) . .
C39 C38 H38 119.8 . .
C37 C38 H38 119.8 . .
C40 C39 C38 120.1(6) . .
C40 C39 H39 120.0 . .
C38 C39 H39 120.0 . .
C41 C40 C39 120.0(5) . .
C41 C40 H40 120.0 . .
C39 C40 H40 120.0 . .
C40 C41 C42 121.4(6) . .
C40 C41 H41 119.3 . .
C42 C41 H41 119.3 . .
C41 C42 C37 119.2(5) . .
C41 C42 H42 120.4 . .
C37 C42 H42 120.4 . .
F3 C43 F1 107.9(5) . .
F3 C43 F2 107.3(4) . .
F1 C43 F2 107.0(4) . .
F3 C43 S1 110.8(4) . .
F1 C43 S1 111.0(4) . .
F2 C43 S1 112.6(4) . .
F5 C44 F4 113.2(7) . .
F5 C44 F6 110.5(8) . .
F4 C44 F6 103.8(7) . .
F5 C44 S2 109.3(6) . .
F4 C44 S2 110.3(6) . .
F6 C44 S2 109.5(6) . .
O11 C45 H45A 109.5 . .
O11 C45 H45B 109.5 . .
H45A C45 H45B 109.5 . .
O11 C45 H45C 109.5 . .
H45A C45 H45C 109.5 . .
H45B C45 H45C 109.5 . .

loop_
_geom_bond_atom_site_label_1
_geom_bond_atom_site_label_2
_geom_bond_distance
_geom_bond_site_symmetry_2
Pd1 N1 2.111(4) .
Pd1 N2 2.126(3) 2_655
Pd1 P2 2.2635(11) .
Pd1 P1 2.2705(12) .
S1 O5 1.434(4) .
S1 O7 1.445(3) .
S1 O6 1.450(3) .
S1 C43 1.817(5) .
S2 O10 1.413(4) .
S2 O9 1.420(4) .
S2 O8 1.581(6) .
S2 C44 1.740(9) .
P1 C19 1.810(5) .
P1 C16 1.815(4) .
P1 C25 1.816(4) .
P2 C37 1.806(5) .
P2 C31 1.813(4) .
P2 C18 1.816(4) .
F1 C43 1.329(6) .
F2 C43 1.331(6) .
F3 C43 1.327(6) .
F4 C44 1.359(9) .
F5 C44 1.302(9) .
F6 C44 1.383(9) .
O1 C6 1.205(5) .
O2 C6 1.323(6) .
O2 C7 1.452(5) .
O3 C10 1.342(6) .
O3 C9 1.465(5) .
O4 C10 1.190(6) .
O11 C45 1.363(8) .
O11 H11 0.8400 .
O12 H12A 1.13(2) .
O12 H12B 1.15(2) .
N1 C5 1.339(6) .
N1 C1 1.340(5) .
N2 C13 1.342(6) .
N2 C14 1.342(5) .
N2 Pd1 2.126(3) 2_655
C1 C2 1.380(6) .
C1 H1 0.9500 .
C2 C3 1.385(6) .
C2 H2 0.9500 .
C3 C4 1.394(6) .
C3 C6 1.500(7) .
C4 C5 1.378(6) .
C4 H4 0.9500 .
C5 H5 0.9500 .
C7 C8 1.502(7) .
C7 H7A 0.9900 .
C7 H7B 0.9900 .
C8 C9 1.508(7) .
C8 H8A 0.9900 .
C8 H8B 0.9900 .
C9 H9A 0.9900 .
C9 H9B 0.9900 .
C10 C11 1.512(6) .
C11 C15 1.387(6) .
C11 C12 1.390(6) .
C12 C13 1.381(6) .
C12 H12 0.9500 .
C13 H13 0.9500 .
C14 C15 1.386(6) .
C14 H14 0.9500 .
C15 H15 0.9500 .
C16 C17 1.526(6) .
C16 H16A 0.9900 .
C16 H16B 0.9900 .
C17 C18 1.525(6) .
C17 H17A 0.9900 .
C17 H17B 0.9900 .
C18 H18A 0.9900 .
C18 H18B 0.9900 .
C19 C24 1.393(7) .
C19 C20 1.394(6) .
C20 C21 1.379(7) .
C20 H20 0.9500 .
C21 C22 1.380(7) .
C21 H21 0.9500 .
C22 C23 1.383(8) .
C22 H22 0.9500 .
C23 C24 1.380(7) .
C23 H23 0.9500 .
C24 H24 0.9500 .
C25 C30 1.380(7) .
C25 C26 1.384(6) .
C26 C27 1.390(6) .
C26 H26 0.9500 .
C27 C28 1.371(7) .
C27 H27 0.9500 .
C28 C29 1.370(7) .
C28 H28 0.9500 .
C29 C30 1.393(7) .
C29 H29 0.9500 .
C30 H30 0.9500 .
C31 C32 1.388(6) .
C31 C36 1.400(6) .
C32 C33 1.391(6) .
C32 H32 0.9500 .
C33 C34 1.371(7) .
C33 H33 0.9500 .
C34 C35 1.373(7) .
C34 H34 0.9500 .
C35 C36 1.385(6) .
C35 H35 0.9500 .
C36 H36 0.9500 .
C37 C38 1.389(7) .
C37 C42 1.418(7) .
C38 C39 1.384(7) .
C38 H38 0.9500 .
C39 C40 1.382(8) .
C39 H39 0.9500 .
C40 C41 1.368(8) .
C40 H40 0.9500 .
C41 C42 1.375(7) .
C41 H41 0.9500 .
C42 H42 0.9500 .
C45 H45A 0.9800 .
C45 H45B 0.9800 .
C45 H45C 0.9800 .

loop_
_geom_hbond_atom_site_label_D
_geom_hbond_atom_site_label_H
_geom_hbond_atom_site_label_A
_geom_hbond_distance_DH
_geom_hbond_distance_HA
_geom_hbond_distance_DA
_geom_hbond_angle_DHA
_geom_hbond_site_symmetry_A
O11 H11 O5 0.84 2.14 2.956(6) 164.7 .
O12 H12B O8 1.15(2) 1.66(2) 2.802(8) 176(7) .
O12 H12A O9 1.13(2) 1.79(3) 2.894(7) 164(7) 2_775

loop_
_geom_torsion_atom_site_label_1
_geom_torsion_atom_site_label_2
_geom_torsion_atom_site_label_3
_geom_torsion_atom_site_label_4
_geom_torsion
_geom_torsion_site_symmetry_1
N1 Pd1 P1 C19 122.2(16) .
N2 Pd1 P1 C19 95.86(19) 2_655
P2 Pd1 P1 C19 -82.44(16) .
N1 Pd1 P1 C16 -112.5(16) .
N2 Pd1 P1 C16 -138.82(19) 2_655
P2 Pd1 P1 C16 42.88(17) .
N1 Pd1 P1 C25 4.1(16) .
N2 Pd1 P1 C25 -22.27(19) 2_655
P2 Pd1 P1 C25 159.43(17) .
N1 Pd1 P2 C37 14.2(2) .
N2 Pd1 P2 C37 53(2) 2_655
P1 Pd1 P2 C37 -164.21(17) .
N1 Pd1 P2 C31 -105.03(18) .
N2 Pd1 P2 C31 -66(2) 2_655
P1 Pd1 P2 C31 76.57(16) .
N1 Pd1 P2 C18 132.9(2) .
N2 Pd1 P2 C18 172(2) 2_655
P1 Pd1 P2 C18 -45.47(18) .
N2 Pd1 N1 C5 90.7(3) 2_655
P2 Pd1 N1 C5 -91.0(3) .
P1 Pd1 N1 C5 64.2(17) .
N2 Pd1 N1 C1 -76.5(3) 2_655
P2 Pd1 N1 C1 101.7(3) .
P1 Pd1 N1 C1 -103.0(15) .
C5 N1 C1 C2 -0.7(7) .
Pd1 N1 C1 C2 166.8(3) .
N1 C1 C2 C3 -0.2(7) .
C1 C2 C3 C4 1.4(7) .
C1 C2 C3 C6 -178.4(4) .
C2 C3 C4 C5 -1.6(6) .
C6 C3 C4 C5 178.1(4) .
C1 N1 C5 C4 0.5(7) .
Pd1 N1 C5 C4 -166.8(3) .
C3 C4 C5 N1 0.7(7) .
C7 O2 C6 O1 1.6(7) .
C7 O2 C6 C3 -179.0(4) .
C2 C3 C6 O1 9.1(7) .
C4 C3 C6 O1 -170.7(5) .
C2 C3 C6 O2 -170.3(4) .
C4 C3 C6 O2 9.9(6) .
C6 O2 C7 C8 -171.5(4) .
O2 C7 C8 C9 -179.2(4) .
C10 O3 C9 C8 90.1(5) .
C7 C8 C9 O3 61.2(5) .
C9 O3 C10 O4 1.5(7) .
C9 O3 C10 C11 -178.3(4) .
O4 C10 C11 C15 -174.6(5) .
O3 C10 C11 C15 5.1(6) .
O4 C10 C11 C12 5.3(7) .
O3 C10 C11 C12 -174.9(4) .
C15 C11 C12 C13 0.4(7) .
C10 C11 C12 C13 -179.5(4) .
C14 N2 C13 C12 2.0(7) .
Pd1 N2 C13 C12 178.4(4) 2_655
C11 C12 C13 N2 -1.5(7) .
C13 N2 C14 C15 -1.5(7) .
Pd1 N2 C14 C15 -177.9(3) 2_655
N2 C14 C15 C11 0.6(7) .
C12 C11 C15 C14 0.0(7) .
C10 C11 C15 C14 179.9(4) .
C19 P1 C16 C17 69.8(4) .
C25 P1 C16 C17 -178.5(4) .
Pd1 P1 C16 C17 -58.7(4) .
P1 C16 C17 C18 68.1(5) .
C16 C17 C18 P2 -70.6(4) .
C37 P2 C18 C17 -173.3(3) .
C31 P2 C18 C17 -61.3(3) .
Pd1 P2 C18 C17 64.3(3) .
C16 P1 C19 C24 21.2(4) .
C25 P1 C19 C24 -89.4(4) .
Pd1 P1 C19 C24 150.3(3) .
C16 P1 C19 C20 -161.6(4) .
C25 P1 C19 C20 87.8(4) .
Pd1 P1 C19 C20 -32.6(4) .
C24 C19 C20 C21 1.4(7) .
P1 C19 C20 C21 -175.9(4) .
C19 C20 C21 C22 0.0(8) .
C20 C21 C22 C23 -1.6(8) .
C21 C22 C23 C24 1.8(8) .
C22 C23 C24 C19 -0.3(8) .
C20 C19 C24 C23 -1.3(7) .
P1 C19 C24 C23 175.9(4) .
C19 P1 C25 C30 -30.1(5) .
C16 P1 C25 C30 -143.5(4) .
Pd1 P1 C25 C30 93.1(4) .
C19 P1 C25 C26 153.4(4) .
C16 P1 C25 C26 40.0(4) .
Pd1 P1 C25 C26 -83.4(4) .
C30 C25 C26 C27 0.1(8) .
P1 C25 C26 C27 176.7(4) .
C25 C26 C27 C28 -0.1(8) .
C26 C27 C28 C29 -0.3(9) .
C27 C28 C29 C30 0.7(9) .
C26 C25 C30 C29 0.3(8) .
P1 C25 C30 C29 -176.2(4) .
C28 C29 C30 C25 -0.7(9) .
C37 P2 C31 C32 -101.9(4) .
C18 P2 C31 C32 146.9(4) .
Pd1 P2 C31 C32 20.5(4) .
C37 P2 C31 C36 79.2(4) .
C18 P2 C31 C36 -32.1(4) .
Pd1 P2 C31 C36 -158.5(3) .
C36 C31 C32 C33 -0.6(7) .
P2 C31 C32 C33 -179.6(4) .
C31 C32 C33 C34 0.0(7) .
C32 C33 C34 C35 0.2(8) .
C33 C34 C35 C36 0.2(8) .
C34 C35 C36 C31 -0.9(7) .
C32 C31 C36 C35 1.1(7) .
P2 C31 C36 C35 -180.0(4) .
C31 P2 C37 C38 -143.1(4) .
C18 P2 C37 C38 -30.7(4) .
Pd1 P2 C37 C38 93.6(4) .
C31 P2 C37 C42 39.1(4) .
C18 P2 C37 C42 151.4(4) .
Pd1 P2 C37 C42 -84.3(4) .
C42 C37 C38 C39 -1.6(7) .
P2 C37 C38 C39 -179.5(4) .
C37 C38 C39 C40 0.3(8) .
C38 C39 C40 C41 0.8(8) .
C39 C40 C41 C42 -0.7(8) .
C40 C41 C42 C37 -0.7(8) .
C38 C37 C42 C41 1.8(7) .
P2 C37 C42 C41 179.7(4) .
O5 S1 C43 F3 -176.2(3) .
O7 S1 C43 F3 -56.3(4) .
O6 S1 C43 F3 63.3(4) .
O5 S1 C43 F1 63.9(4) .
O7 S1 C43 F1 -176.2(4) .
O6 S1 C43 F1 -56.6(4) .
O5 S1 C43 F2 -56.1(4) .
O7 S1 C43 F2 63.8(4) .
O6 S1 C43 F2 -176.6(4) .
O10 S2 C44 F5 -62.3(6) .
O9 S2 C44 F5 63.4(6) .
O8 S2 C44 F5 -179.6(5) .
O10 S2 C44 F4 172.6(6) .
O9 S2 C44 F4 -61.7(7) .
O8 S2 C44 F4 55.3(7) .
O10 S2 C44 F6 58.9(7) .
O9 S2 C44 F6 -175.3(5) .
O8 S2 C44 F6 -58.3(7) .
